data_7120670
loop_
_publ_author_name
'Chen, Cheng-Xia'
'Qiu, Qian-feng'
'Cao, Chen-Chen'
'Pan, Mei'
'Wang, Hai-Ping'
'Jiang, Ji-Jun'
'Wei, Zhang-Wen'
'Zhu, Kelong'
'Li, Guangqin'
'Su, Cheng-Yong'

_publ_section_title
;
 Stepwise Engineering Pore Environment and Enhancing CO2/R22 Adsorption
 Capacity through Dynamic Spacer Installation and Functionality
 Modification
;
_journal_name_full 'Chem. Commun.'
_journal_paper_doi 10.1039/C7CC06352K
_journal_year 2017
_chemical_formula_moiety 'C101 H73 N3 O32 Zr6'
_chemical_formula_sum 'C101 H73 N3 O32 Zr6'
_chemical_formula_weight 2387.94
_chemical_name_common LIFM-90
_space_group_crystal_system tetragonal
_space_group_IT_number 131
_space_group_name_Hall '-P 4c 2'
_space_group_name_H-M_alt 'P 42/m m c'
_symmetry_space_group_name_Hall '-P 4c 2'
_symmetry_space_group_name_H-M 'P 42/m m c'
_atom_sites_solution_hydrogens mixed
_audit_creation_method SHELXL-2014/7
_audit_update_record
;
2017-04-15 deposited with the CCDC.
2017-09-18 downloaded from the CCDC.
;
_cell_angle_alpha 90
_cell_angle_beta 90
_cell_angle_gamma 90
_cell_formula_units_Z 2
_cell_length_a 23.08420(10)
_cell_length_b 23.08420(10)
_cell_length_c 18.7738(2)
_cell_measurement_reflns_used 10693
_cell_measurement_temperature 173(2)
_cell_measurement_theta_max 65.0210
_cell_measurement_theta_min 4.2560
_cell_volume 10004.19(12)
_computing_structure_refinement 'SHELXL-2014/7 (Sheldrick, 2014)'
_computing_structure_solution 'SHELXL-2014/7 (Sheldrick, 2014)'
_diffrn_ambient_temperature 173(2)
_diffrn_detector 'CCD plate'
_diffrn_detector_area_resol_mean 10.6525
_diffrn_detector_type Atlas
_diffrn_measured_fraction_theta_full 0.977
_diffrn_measured_fraction_theta_max 0.977
_diffrn_measurement_device 'four-circle diffractometer'
_diffrn_measurement_device_type 'SuperNova, Dual, Cu at zero, Atlas'
_diffrn_measurement_method '\w scans'
_diffrn_radiation_monochromator mirror
_diffrn_radiation_type CuK\a
_diffrn_radiation_wavelength 1.54184
_diffrn_reflns_av_R_equivalents 0.0275
_diffrn_reflns_av_unetI/netI 0.0179
_diffrn_reflns_Laue_measured_fraction_full 0.977
_diffrn_reflns_Laue_measured_fraction_max 0.977
_diffrn_reflns_limit_h_max 8
_diffrn_reflns_limit_h_min -26
_diffrn_reflns_limit_k_max 26
_diffrn_reflns_limit_k_min -11
_diffrn_reflns_limit_l_max 21
_diffrn_reflns_limit_l_min -11
_diffrn_reflns_number 18268
_diffrn_reflns_point_group_measured_fraction_full 0.977
_diffrn_reflns_point_group_measured_fraction_max 0.977
_diffrn_reflns_theta_full 65.058
_diffrn_reflns_theta_max 65.058
_diffrn_reflns_theta_min 3.830
_diffrn_source 'micro-focus sealed X-ray tube'
_diffrn_source_type 'SuperNova (Cu) X-ray Source'
_exptl_absorpt_coefficient_mu 2.822
_exptl_absorpt_correction_T_max 1.00000
_exptl_absorpt_correction_T_min 0.65152
_exptl_absorpt_correction_type multi-scan
_exptl_absorpt_process_details
;
CrysAlisPro 1.171.38.43 (Rigaku Oxford Diffraction, 2015)
Empirical absorption correction using spherical harmonics,
 implemented in SCALE3 ABSPACK scaling algorithm.
;
_exptl_crystal_colour Colorless
_exptl_crystal_density_diffrn 0.793
_exptl_crystal_description Block
_exptl_crystal_F_000 2392
_exptl_crystal_recrystallization_method 'Solvothermal Reaction'
_refine_diff_density_max 0.775
_refine_diff_density_min -1.240
_refine_diff_density_rms 0.126
_refine_ls_extinction_method none
_refine_ls_goodness_of_fit_ref 1.063
_refine_ls_hydrogen_treatment mixed
_refine_ls_matrix_type full
_refine_ls_number_parameters 282
_refine_ls_number_reflns 4546
_refine_ls_number_restraints 337
_refine_ls_restrained_S_all 1.095
_refine_ls_R_factor_all 0.0644
_refine_ls_R_factor_gt 0.0603
_refine_ls_shift/su_max 0.000
_refine_ls_shift/su_mean 0.000
_refine_ls_structure_factor_coef Fsqd
_refine_ls_weighting_details 'w=1/[\s^2^(Fo^2^)+(0.1332P)^2^+24.6595P] where P=(Fo^2^+2Fc^2^)/3'
_refine_ls_weighting_scheme calc
_refine_ls_wR_factor_gt 0.1943
_refine_ls_wR_factor_ref 0.1996
_reflns_Friedel_coverage 0.000
_reflns_number_gt 4093
_reflns_number_total 4546
_reflns_threshold_expression 'I > 2\s(I)'
_cod_data_source_file c7cc06352k2.cif
_cod_data_source_block LIFM-90
_cod_original_cell_volume 10004.19(14)
_cod_database_code 7120670
_shelx_shelxl_version_number 2014/7
_shelx_space_group_comment
;
The symmetry employed for this shelxl refinement is uniquely defined
by the following loop, which should always be used as a source of
symmetry information in preference to the above space-group names.
They are only intended as comments.
;

loop_
_space_group_symop_operation_xyz
'x, y, z'
'-y, x, z+1/2'
'-x, -y, z'
'y, -x, z+1/2'
'x, -y, -z'
'-x, y, -z'
'y, x, -z+1/2'
'-y, -x, -z+1/2'
'-x, -y, -z'
'y, -x, -z-1/2'
'x, y, -z'
'-y, x, -z-1/2'
'-x, y, z'
'x, -y, z'
'-y, -x, z-1/2'
'y, x, z-1/2'

loop_
_atom_site_label
_atom_site_type_symbol
_atom_site_fract_x
_atom_site_fract_y
_atom_site_fract_z
_atom_site_U_iso_or_equiv
_atom_site_adp_type
_atom_site_occupancy
_atom_site_site_symmetry_order
_atom_site_calc_flag
_atom_site_refinement_flags_posn
_atom_site_refinement_flags_adp
_atom_site_refinement_flags_occupancy
_atom_site_disorder_assembly
_atom_site_disorder_group
Zr1 Zr 0.39199(2) 0.0000 0.0000 0.0193(2) Uani 1 4 d S T P . .
Zr2 Zr 0.5000 0.07559(2) 0.09260(3) 0.0328(2) Uani 1 2 d S T P . .
O1 O 0.5000 0.1687(2) 0.0628(4) 0.0791(18) Uani 1 2 d S TU P . .
O2 O 0.4470(3) 0.0000 0.0922(4) 0.0668(18) Uani 1 2 d S T P . .
O3 O 0.34376(15) 0.05892(15) 0.07300(19) 0.0478(8) Uani 1 1 d . . . . .
O4 O 0.4468(3) 0.0748(3) 0.0000 0.074(2) Uani 1 2 d S T P . .
O5 O 0.5000 0.0549(4) 0.2068(4) 0.097(2) Uani 1 2 d S TU P . .
O6 O 0.41614(17) 0.1082(2) 0.1345(2) 0.0726(13) Uani 1 1 d . . . . .
N1 N 0.340(3) 0.4548(17) 0.0667(15) 0.256(11) Uani 0.0625 1 d D U P A 1
N2 N 0.320(3) 0.421(4) 0.109(4) 0.256(12) Uani 0.0625 1 d D U P A 1
N3 N 0.304(6) 0.383(4) 0.142(4) 0.256(16) Uani 0.0625 1 d D U P A 1
C1 C 0.2394(2) 0.1988(2) 0.2311(3) 0.090(2) Uani 1 1 d D . . . .
C2 C 0.2971(3) 0.1991(3) 0.2511(3) 0.130(4) Uani 1 1 d D . . . .
H2 H 0.3095 0.2229 0.2896 0.156 Uiso 0.734(15) 1 calc R U P B 2
C3 C 0.3370(2) 0.1648(3) 0.2152(3) 0.126(4) Uani 1 1 d D . . . .
H3 H 0.3765 0.1651 0.2291 0.151 Uiso 1 1 calc R U . . .
C4 C 0.3189(2) 0.1302(2) 0.1590(3) 0.0725(19) Uani 1 1 d D . . . .
C5 C 0.2613(2) 0.1295(3) 0.1391(3) 0.090(3) Uani 1 1 d D . . . .
H5 H 0.2491 0.1055 0.1009 0.108 Uiso 1 1 calc R U . . .
C6 C 0.2210(2) 0.1641(3) 0.1749(4) 0.107(3) Uani 1 1 d D . . . .
H6 H 0.1815 0.1639 0.1610 0.128 Uiso 0.266(15) 1 calc R U P B 1
C7 C 0.3636(2) 0.0959(3) 0.1191(3) 0.0606(16) Uani 1 1 d . . . . .
C8 C 0.3213(10) 0.2352(6) 0.3113(7) 0.220(12) Uani 0.266(15) 1 d D . P B 1
H8A H 0.3630 0.2283 0.3155 0.330 Uiso 0.266(15) 1 calc R U P B 1
H8B H 0.3143 0.2763 0.3015 0.330 Uiso 0.266(15) 1 calc R U P B 1
H8C H 0.3021 0.2244 0.3560 0.330 Uiso 0.266(15) 1 calc R U P B 1
C9 C 0.5000 0.0000 0.2322(6) 0.125(4) Uani 1 4 d DS TU P . .
C10 C 0.5000 0.0000 0.3118(4) 0.144(4) Uani 1 4 d DS TU P . .
C11 C 0.5281(6) 0.0441(4) 0.3487(5) 0.168(5) Uani 0.5 1 d D U P D .
H11 H 0.5473 0.0741 0.3234 0.202 Uiso 0.5 1 calc R U P . .
C12 C 0.5281(6) 0.0441(4) 0.4232(5) 0.184(6) Uani 0.5 1 d D U P . .
H12 H 0.5473 0.0741 0.4485 0.220 Uiso 0.25 1 calc R U P C 2
C13 C 0.5000 0.0000 0.4601(3) 0.192(7) Uani 1 4 d DS TU P D .
C14 C 0.5589(12) 0.0922(9) 0.4609(10) 0.200(11) Uani 0.25 1 d D U P D 1
H14A H 0.5758 0.1187 0.4258 0.300 Uiso 0.25 1 calc R U P D 1
H14B H 0.5314 0.1134 0.4908 0.300 Uiso 0.25 1 calc R U P D 1
H14C H 0.5898 0.0761 0.4908 0.300 Uiso 0.25 1 calc R U P D 1
C15 C 0.5000 0.1906(6) 0.0000 0.114(4) Uani 1 4 d DS TU P . .
C16 C 0.5000 0.2553(5) 0.0000 0.148(4) Uani 1 4 d DS TU P . .
C17 C 0.5000 0.2848(5) 0.0642(2) 0.189(5) Uani 1 2 d DS TU P . .
H17 H 0.5000 0.2641 0.1079 0.227 Uiso 1 2 calc R U P . .
C18 C 0.5000 0.3456(5) 0.0642(2) 0.216(5) Uani 1 2 d DS TU P . .
H18 H 0.5000 0.3661 0.1081 0.259 Uiso 1 2 calc R U P . .
C19 C 0.5000 0.3762(4) 0.0000 0.239(6) Uani 1 4 d DS TU P . .
C20 C 0.4800(11) 0.43956(18) 0.0000 0.251(7) Uani 0.5 2 d DS TU P . .
C21 C 0.5322(11) 0.46988(19) 0.0000 0.258(8) Uani 0.5 2 d DS TU P . .
H21 H 0.5679 0.4493 0.0000 0.310 Uiso 0.375 2 calc R U P E 4
C22 C 0.4276(11) 0.46993(18) 0.0000 0.256(8) Uani 0.5 2 d DS TU P . .
H22 H 0.3920 0.4494 0.0000 0.307 Uiso 0.375 2 calc R U P F 2
C23 C 0.3714(12) 0.4375(7) 0.0000 0.256(9) Uani 0.125 2 d DS TU P A 1
H23A H 0.3786(15) 0.3952(6) 0.0000 0.384 Uiso 0.125 2 d DS U P G 1
H23B H 0.3482(13) 0.4480(15) -0.0425(11) 0.384 Uiso 0.0625 1 d D U P H 1
C24 C 0.5886(12) 0.4372(7) 0.0000 0.261(9) Uani 0.125 2 d DS TU P I 3
C8A C 0.1591(4) 0.1612(6) 0.1493(7) 0.220(12) Uani 0.734(15) 1 d D . P B 2
H8A1 H 0.1563 0.1341 0.1094 0.330 Uiso 0.734(15) 1 calc R U P B 2
H8A2 H 0.1341 0.1480 0.1883 0.330 Uiso 0.734(15) 1 calc R U P B 2
H8A3 H 0.1466 0.1998 0.1337 0.330 Uiso 0.734(15) 1 calc R U P B 2
N4 N 0.6327(18) 0.464(3) -0.0495(10) 0.263(10) Uani 0.0625 1 d D U P I 3
N5 N 0.678(2) 0.483(2) -0.028(5) 0.265(11) Uani 0.0625 1 d D U P I 3
N6 N 0.7183(14) 0.5000 0.0000 0.267(12) Uani 0.25 4 d DS TU P I 3
H24A H 0.6046(13) 0.4363(15) 0.0489(3) 0.400 Uiso 0.0625 1 d D U P J 3
H24B H 0.5816(15) 0.3965(7) -0.014(2) 0.400 Uiso 0.0625 1 d D U P K 3

loop_
_atom_site_aniso_label
_atom_site_aniso_U_11
_atom_site_aniso_U_22
_atom_site_aniso_U_33
_atom_site_aniso_U_23
_atom_site_aniso_U_13
_atom_site_aniso_U_12
Zr1 0.0169(3) 0.0188(3) 0.0223(4) 0.000 0.000 0.000
Zr2 0.0231(3) 0.0379(4) 0.0372(4) -0.0230(2) 0.000 0.000
O1 0.054(3) 0.042(3) 0.142(5) -0.031(3) 0.000 0.000
O2 0.052(3) 0.040(3) 0.109(5) 0.000 -0.046(3) 0.000
O3 0.0434(19) 0.0449(19) 0.055(2) -0.0112(16) 0.0160(16) 0.0120(15)
O4 0.077(4) 0.108(5) 0.038(3) 0.000 0.000 -0.069(4)
O5 0.077(4) 0.164(7) 0.050(4) -0.014(4) 0.000 0.000
O6 0.041(2) 0.089(3) 0.087(3) -0.049(3) 0.012(2) 0.012(2)
N1 0.256(14) 0.249(15) 0.263(15) 0.001(9) 0.001(8) 0.006(12)
N2 0.256(17) 0.249(18) 0.262(17) 0.001(13) 0.001(11) 0.006(16)
N3 0.26(3) 0.25(3) 0.26(3) 0.00(2) 0.00(2) 0.01(2)
C1 0.079(5) 0.077(5) 0.116(6) -0.043(5) 0.032(5) 0.013(4)
C2 0.075(5) 0.164(9) 0.151(8) -0.113(8) 0.017(5) 0.019(5)
C3 0.073(5) 0.158(9) 0.145(8) -0.107(7) 0.001(5) 0.026(5)
C4 0.052(3) 0.076(4) 0.089(5) -0.044(4) 0.016(3) 0.010(3)
C5 0.051(4) 0.097(5) 0.121(6) -0.056(5) 0.016(4) 0.016(4)
C6 0.066(4) 0.100(6) 0.155(8) -0.063(6) 0.029(5) 0.015(4)
C7 0.043(3) 0.065(4) 0.074(4) -0.035(3) 0.010(3) 0.009(3)
C8 0.072(8) 0.29(2) 0.30(2) -0.20(2) -0.009(11) 0.065(11)
C9 0.127(8) 0.178(9) 0.072(6) 0.000 0.000 0.000
C10 0.165(8) 0.183(8) 0.084(6) 0.000 0.000 0.000
C11 0.204(11) 0.219(11) 0.082(6) -0.012(6) -0.011(7) -0.016(7)
C12 0.231(14) 0.241(13) 0.078(7) -0.010(6) -0.011(7) -0.015(7)
C13 0.247(16) 0.247(16) 0.081(9) 0.000 0.000 0.000
C14 0.25(2) 0.26(2) 0.092(15) -0.035(15) -0.016(17) -0.012(15)
C15 0.099(6) 0.094(6) 0.150(7) 0.000 0.000 0.000
C16 0.156(7) 0.117(6) 0.172(7) 0.000 0.000 0.000
C17 0.206(7) 0.159(6) 0.201(7) -0.032(5) 0.000 0.000
C18 0.239(8) 0.182(7) 0.225(8) -0.027(5) 0.000 0.000
C19 0.252(9) 0.220(8) 0.244(8) 0.000 0.000 0.000
C20 0.255(9) 0.232(8) 0.267(9) 0.000 0.000 0.005(5)
C21 0.257(9) 0.241(9) 0.277(10) 0.000 0.000 -0.002(6)
C22 0.256(9) 0.243(10) 0.269(10) 0.000 0.000 0.006(6)
C23 0.255(10) 0.249(12) 0.263(12) 0.000 0.000 0.004(7)
C24 0.257(10) 0.254(11) 0.272(12) 0.000 0.000 -0.001(7)
C8A 0.072(8) 0.29(2) 0.30(2) -0.20(2) -0.009(11) 0.065(11)
N4 0.257(13) 0.259(15) 0.274(15) 0.000(8) 0.002(7) -0.002(9)
N5 0.256(15) 0.263(18) 0.276(18) 0.000(8) 0.001(7) -0.002(8)
N6 0.256(17) 0.27(2) 0.28(2) 0.000 0.000 0.000

loop_
_atom_type_symbol
_atom_type_description
_atom_type_scat_dispersion_real
_atom_type_scat_dispersion_imag
_atom_type_scat_source
C C 0.0181 0.0091 'International Tables Vol C Tables 4.2.6.8 and 6.1.1.4'
H H 0.0000 0.0000 'International Tables Vol C Tables 4.2.6.8 and 6.1.1.4'
N N 0.0311 0.0180 'International Tables Vol C Tables 4.2.6.8 and 6.1.1.4'
O O 0.0492 0.0322 'International Tables Vol C Tables 4.2.6.8 and 6.1.1.4'
Zr Zr -0.1862 2.2449 'International Tables Vol C Tables 4.2.6.8 and 6.1.1.4'

loop_
_geom_angle_atom_site_label_1
_geom_angle_atom_site_label_2
_geom_angle_atom_site_label_3
_geom_angle
_geom_angle_site_symmetry_1
_geom_angle_site_symmetry_3
O4 Zr1 O4 107.5(4) . 5
O4 Zr1 O2 69.54(14) . 11
O4 Zr1 O2 69.54(14) 5 11
O4 Zr1 O2 69.54(14) . .
O4 Zr1 O2 69.53(14) 5 .
O2 Zr1 O2 107.5(4) 11 .
O4 Zr1 O3 78.63(19) . .
O4 Zr1 O3 141.95(10) 5 .
O2 Zr1 O3 142.30(9) 11 .
O2 Zr1 O3 78.45(18) . .
O4 Zr1 O3 141.95(10) . 5
O4 Zr1 O3 78.63(19) 5 5
O2 Zr1 O3 78.45(18) 11 5
O2 Zr1 O3 142.30(9) . 5
O3 Zr1 O3 120.1(2) . 5
O4 Zr1 O3 141.95(10) . 14
O4 Zr1 O3 78.63(19) 5 14
O2 Zr1 O3 142.30(9) 11 14
O2 Zr1 O3 78.46(18) . 14
O3 Zr1 O3 75.22(19) . 14
O3 Zr1 O3 75.9(2) 5 14
O4 Zr1 O3 78.63(19) . 11
O4 Zr1 O3 141.95(10) 5 11
O2 Zr1 O3 78.45(18) 11 11
O2 Zr1 O3 142.30(9) . 11
O3 Zr1 O3 75.9(2) . 11
O3 Zr1 O3 75.22(19) 5 11
O3 Zr1 O3 120.1(2) 14 11
O4 Zr1 Zr2 34.71(11) . .
O4 Zr1 Zr2 88.92(19) 5 .
O2 Zr1 Zr2 88.80(17) 11 .
O2 Zr1 Zr2 34.84(10) . .
O3 Zr1 Zr2 75.32(10) . .
O3 Zr1 Zr2 164.62(10) 5 .
O3 Zr1 Zr2 110.75(10) 14 .
O3 Zr1 Zr2 110.89(9) 11 .
O4 Zr1 Zr2 34.71(11) . 11
O4 Zr1 Zr2 88.92(19) 5 11
O2 Zr1 Zr2 34.84(10) 11 11
O2 Zr1 Zr2 88.80(17) . 11
O3 Zr1 Zr2 110.89(9) . 11
O3 Zr1 Zr2 110.75(10) 5 11
O3 Zr1 Zr2 164.62(10) 14 11
O3 Zr1 Zr2 75.32(10) 11 11
Zr2 Zr1 Zr2 59.476(18) . 11
O4 Zr1 Zr2 88.92(19) . 3_655
O4 Zr1 Zr2 34.71(11) 5 3_655
O2 Zr1 Zr2 88.80(17) 11 3_655
O2 Zr1 Zr2 34.84(10) . 3_655
O3 Zr1 Zr2 110.74(10) . 3_655
O3 Zr1 Zr2 110.89(9) 5 3_655
O3 Zr1 Zr2 75.32(10) 14 3_655
O3 Zr1 Zr2 164.62(10) 11 3_655
Zr2 Zr1 Zr2 59.717(19) . 3_655
Zr2 Zr1 Zr2 89.303(17) 11 3_655
O4 Zr1 Zr2 88.93(19) . 9_655
O4 Zr1 Zr2 34.71(11) 5 9_655
O2 Zr1 Zr2 34.84(10) 11 9_655
O2 Zr1 Zr2 88.80(17) . 9_655
O3 Zr1 Zr2 164.62(10) . 9_655
O3 Zr1 Zr2 75.32(10) 5 9_655
O3 Zr1 Zr2 110.89(9) 14 9_655
O3 Zr1 Zr2 110.75(10) 11 9_655
Zr2 Zr1 Zr2 89.303(17) . 9_655
Zr2 Zr1 Zr2 59.718(19) 11 9_655
Zr2 Zr1 Zr2 59.475(18) 3_655 9_655
O4 Zr2 O4 70.5(3) 13_655 .
O4 Zr2 O2 108.8(3) 13_655 .
O4 Zr2 O2 70.1(2) . .
O4 Zr2 O2 70.1(2) 13_655 3_655
O4 Zr2 O2 108.8(3) . 3_655
O2 Zr2 O2 70.0(3) . 3_655
O4 Zr2 O5 142.68(14) 13_655 .
O4 Zr2 O5 142.68(14) . .
O2 Zr2 O5 79.9(3) . .
O2 Zr2 O5 79.9(3) 3_655 .
O4 Zr2 O1 78.6(2) 13_655 .
O4 Zr2 O1 78.6(2) . .
O2 Zr2 O1 142.35(13) . .
O2 Zr2 O1 142.35(13) 3_655 .
O5 Zr2 O1 117.2(3) . .
O4 Zr2 O6 142.65(18) 13_655 .
O4 Zr2 O6 77.8(2) . .
O2 Zr2 O6 77.2(2) . .
O2 Zr2 O6 141.18(18) 3_655 .
O5 Zr2 O6 74.23(17) . .
O1 Zr2 O6 76.16(16) . .
O4 Zr2 O6 77.8(2) 13_655 13_655
O4 Zr2 O6 142.65(18) . 13_655
O2 Zr2 O6 141.18(18) . 13_655
O2 Zr2 O6 77.2(2) 3_655 13_655
O5 Zr2 O6 74.23(17) . 13_655
O1 Zr2 O6 76.17(16) . 13_655
O6 Zr2 O6 121.3(2) . 13_655
O4 Zr2 Zr2 35.24(14) 13_655 11
O4 Zr2 Zr2 35.25(14) . 11
O2 Zr2 Zr2 89.82(18) . 11
O2 Zr2 Zr2 89.82(18) 3_655 11
O5 Zr2 Zr2 167.4(3) . 11
O1 Zr2 Zr2 75.4(2) . 11
O6 Zr2 Zr2 110.74(13) . 11
O6 Zr2 Zr2 110.74(13) 13_655 11
O4 Zr2 Zr2 89.51(19) 13_655 3_655
O4 Zr2 Zr2 89.51(19) . 3_655
O2 Zr2 Zr2 35.02(13) . 3_655
O2 Zr2 Zr2 35.02(13) 3_655 3_655
O5 Zr2 Zr2 77.4(3) . 3_655
O1 Zr2 Zr2 165.4(2) . 3_655
O6 Zr2 Zr2 109.84(13) . 3_655
O6 Zr2 Zr2 109.83(13) 13_655 3_655
Zr2 Zr2 Zr2 90.0 11 3_655
O4 Zr2 Zr1 34.93(14) 13_655 9_655
O4 Zr2 Zr1 90.07(19) . 9_655
O2 Zr2 Zr1 89.94(17) . 9_655
O2 Zr2 Zr1 35.16(15) 3_655 9_655
O5 Zr2 Zr1 112.08(17) . 9_655
O1 Zr2 Zr1 110.90(13) . 9_655
O6 Zr2 Zr1 164.70(11) . 9_655
O6 Zr2 Zr1 74.01(11) 13_655 9_655
Zr2 Zr2 Zr1 60.262(9) 11 9_655
Zr2 Zr2 Zr1 60.141(9) 3_655 9_655
O4 Zr2 Zr1 90.07(19) 13_655 .
O4 Zr2 Zr1 34.93(14) . .
O2 Zr2 Zr1 35.16(15) . .
O2 Zr2 Zr1 89.94(17) 3_655 .
O5 Zr2 Zr1 112.08(17) . .
O1 Zr2 Zr1 110.90(13) . .
O6 Zr2 Zr1 74.01(11) . .
O6 Zr2 Zr1 164.70(11) 13_655 .
Zr2 Zr2 Zr1 60.262(9) 11 .
Zr2 Zr2 Zr1 60.141(9) 3_655 .
Zr1 Zr2 Zr1 90.697(17) 9_655 .
C15 O1 Zr2 127.9(7) . .
Zr2 O2 Zr2 110.0(3) . 3_655
Zr2 O2 Zr1 110.0(2) . .
Zr2 O2 Zr1 110.0(2) 3_655 .
C7 O3 Zr1 129.4(3) . .
Zr2 O4 Zr2 109.5(3) 11 .
Zr2 O4 Zr1 110.4(2) 11 .
Zr2 O4 Zr1 110.4(2) . .
C9 O5 Zr2 123.2(7) . .
C7 O6 Zr2 132.2(3) . .
N2 N1 C23 124(5) . .
N3 N2 N1 171(9) . .
C2 C1 C6 120.1(4) . .
C2 C1 C1 118.0(5) . 7
C6 C1 C1 121.8(5) . 7
C1 C2 C3 120.2(4) . .
C1 C2 C8 124.1(10) . .
C3 C2 C8 115.6(10) . .
C2 C3 C4 119.9(4) . .
C5 C4 C3 120.0(4) . .
C5 C4 C7 121.5(5) . .
C3 C4 C7 118.5(5) . .
C4 C5 C6 120.3(4) . .
C1 C6 C5 119.4(4) . .
C1 C6 C8A 123.7(6) . .
C5 C6 C8A 116.9(6) . .
O6 C7 O3 129.1(5) . .
O6 C7 C4 115.0(5) . .
O3 C7 C4 115.9(5) . .
O5 C9 O5 138.7(11) . 3_655
O5 C9 C10 110.7(6) . .
O5 C9 C10 110.7(6) 3_655 .
C11 C10 C11 120.3(7) . 3_655
C11 C10 C11 55.6(12) . 13_655
C11 C10 C11 93.9(11) 3_655 13_655
C11 C10 C11 93.9(11) . 14
C11 C10 C11 55.6(12) 3_655 14
C11 C10 C11 120.3(7) 13_655 14
C11 C10 C9 119.9(3) . .
C11 C10 C9 119.9(3) 3_655 .
C11 C10 C9 119.9(3) 13_655 .
C11 C10 C9 119.9(3) 14 .
C10 C11 C12 119.9(5) . .
C10 C11 C12 92.7(8) . 13_655
C12 C11 C12 42.9(6) . 13_655
C13 C12 C11 119.9(4) . .
C13 C12 C14 121.9(9) . .
C11 C12 C14 118.2(8) . .
C13 C12 C11 92.7(8) . 13_655
C11 C12 C11 42.9(6) . 13_655
C14 C12 C11 132.0(8) . 13_655
C12 C13 C12 55.7(12) 3_655 14
C12 C13 C12 120.2(6) 3_655 .
C12 C13 C12 93.9(11) 14 .
C12 C13 C12 93.9(11) 3_655 13_655
C12 C13 C12 120.2(6) 14 13_655
C12 C13 C12 55.7(12) . 13_655
C12 C13 C13 119.9(3) 3_655 5_556
C12 C13 C13 119.9(3) 14 5_556
C12 C13 C13 119.9(3) . 5_556
C12 C13 C13 119.9(3) 13_655 5_556
O1 C15 O1 133.5(12) . 11
O1 C15 C16 113.3(6) . .
O1 C15 C16 113.3(6) 11 .
C17 C16 C17 121.1(7) . 6_655
C17 C16 C15 119.5(3) . .
C17 C16 C15 119.5(3) 6_655 .
C16 C17 C18 119.5(5) . .
C19 C18 C17 120.4(5) . .
C18 C19 C18 119.3(7) 6_655 .
C18 C19 C20 118.8(3) 6_655 6_655
C18 C19 C20 118.8(3) . 6_655
C18 C19 C20 118.8(3) 6_655 .
C18 C19 C20 118.8(3) . .
C20 C19 C20 35.1(19) 6_655 .
C21 C20 C22 119.8(4) . .
C21 C20 C19 102.6(10) . .
C22 C20 C19 137.7(10) . .
C21 C21 C20 120.1(2) 5_565 .
C21 C21 C24 120.1(8) 5_565 .
C20 C21 C24 119.8(8) . .
C22 C22 C20 120.1(3) 5_565 .
C22 C22 C23 120.0(7) 5_565 .
C20 C22 C23 119.9(8) . .
N1 C23 N1 113(4) . 11
N1 C23 C22 106(3) . .
N1 C23 C22 106(3) 11 .
C22 C24 C21 34(3) 6_655 .
C22 C24 N4 86(4) 6_655 11
C21 C24 N4 112(2) . 11
C22 C24 N4 86(4) 6_655 .
C21 C24 N4 112(2) . .
N4 C24 N4 76.1(16) 11 .
C22 C24 C20 62(3) 6_655 6_655
C21 C24 C20 28.1(3) . 6_655
N4 C24 C20 131.4(16) 11 6_655
N4 C24 C20 131.4(16) . 6_655
N5 N4 C24 122(6) . .
N5 N4 N5 25(2) . 14_565
C24 N4 N5 125(4) . 14_565
N5 N4 N4 68(2) . 14_565
C24 N4 N4 114(3) . 14_565
N5 N4 N4 43(3) 14_565 14_565
N5 N4 C22 120(5) . 6_655
C24 N4 C22 30.1(9) . 6_655
N5 N4 C22 109(5) 14_565 6_655
N4 N4 C22 85(2) 14_565 6_655
N5 N4 N5 32(6) . 11
C24 N4 N5 89.9(13) . 11
N5 N4 N5 43(3) 14_565 11
N4 N4 N5 75.8(9) 14_565 11
C22 N4 N5 90.8(19) 6_655 11
N5 N4 N4 70(5) . 11
C24 N4 N4 52.0(8) . 11
N5 N4 N4 76(3) 14_565 11
N4 N4 N4 90.002(6) 14_565 11
C22 N4 N4 56.4(11) 6_655 11
N5 N4 N4 38.2(10) 11 11
N5 N5 N5 90.00(2) 14_565 11
N5 N5 N6 70(3) 14_565 .
N5 N5 N6 63(6) 11 .
N5 N5 N4 112(2) 14_565 .
N5 N5 N4 110(5) 11 .
N6 N5 N4 173(10) . .
N5 N5 N5 53(8) 14_565 5_565
N5 N5 N5 37(8) 11 5_565
N6 N5 N5 55(4) . 5_565
N4 N5 N5 120(5) . 5_565
N5 N5 N4 43(3) 14_565 14_565
N5 N5 N4 104(3) 11 14_565
N6 N5 N4 112(5) . 14_565
N4 N5 N4 70(4) . 14_565
N5 N5 N4 76(4) 5_565 14_565
N5 N5 N4 104.2(9) 14_565 11
N5 N5 N4 38.2(10) 11 11
N6 N5 N4 101(6) . 11
N4 N5 N4 72(5) . 11
N5 N5 N4 61(6) 5_565 11
N4 N5 N4 91(4) 14_565 11
N5 N6 N5 70(8) 14_565 11
N5 N6 N5 54(10) 14_565 5_565
N5 N6 N5 40(5) 11 5_565
N5 N6 N5 40(5) 14_565 .
N5 N6 N5 54(10) 11 .
N5 N6 N5 70(8) 5_565 .

loop_
_geom_bond_atom_site_label_1
_geom_bond_atom_site_label_2
_geom_bond_distance
_geom_bond_site_symmetry_2
Zr1 O4 2.141(5) .
Zr1 O4 2.141(5) 5
Zr1 O2 2.148(5) 11
Zr1 O2 2.148(5) .
Zr1 O3 2.229(3) .
Zr1 O3 2.229(3) 5
Zr1 O3 2.229(3) 14
Zr1 O3 2.229(3) 11
Zr1 Zr2 3.5047(5) .
Zr1 Zr2 3.5047(5) 11
Zr1 Zr2 3.5047(5) 3_655
Zr1 Zr2 3.5047(5) 9_655
Zr2 O4 2.129(4) 13_655
Zr2 O4 2.129(4) .
Zr2 O2 2.131(3) .
Zr2 O2 2.131(3) 3_655
Zr2 O5 2.196(7) .
Zr2 O1 2.221(6) .
Zr2 O6 2.221(4) .
Zr2 O6 2.221(4) 13_655
Zr2 Zr2 3.4769(10) 11
Zr2 Zr2 3.4898(10) 3_655
Zr2 Zr1 3.5047(5) 9_655
O1 C15 1.283(9) .
O2 Zr2 2.131(3) 3_655
O3 C7 1.300(7) .
O4 Zr2 2.129(4) 11
O5 C9 1.354(10) .
O6 C7 1.279(7) .
N1 N2 1.210(10) .
N1 C23 1.498(10) .
N2 N3 1.133(10) .
C1 C2 1.384(6) .
C1 C6 1.392(6) .
C1 C1 1.501(9) 7
C2 C3 1.389(6) .
C2 C8 1.510(9) .
C3 C4 1.389(6) .
C4 C5 1.380(6) .
C4 C7 1.500(6) .
C5 C6 1.398(6) .
C6 C8A 1.510(8) .
C9 O5 1.354(10) 3_655
C9 C10 1.493(9) .
C10 C11 1.392(6) .
C10 C11 1.392(6) 3_655
C10 C11 1.392(6) 13_655
C10 C11 1.392(6) 14
C11 C12 1.398(7) .
C11 C12 1.909(18) 13_655
C12 C13 1.392(6) .
C12 C14 1.498(10) .
C12 C11 1.909(18) 13_655
C13 C12 1.392(6) 3_655
C13 C12 1.392(6) 14
C13 C12 1.392(6) 13_655
C13 C13 1.498(9) 5_556
C15 O1 1.283(9) 11
C15 C16 1.494(9) .
C16 C17 1.383(6) .
C16 C17 1.383(6) 6_655
C17 C18 1.404(7) .
C18 C19 1.396(6) .
C19 C18 1.396(6) 6_655
C19 C20 1.534(9) 6_655
C19 C20 1.534(9) .
C20 C21 1.395(7) .
C20 C22 1.397(7) .
C21 C21 1.391(9) 5_565
C21 C24 1.504(9) .
C22 C22 1.388(8) 5_565
C22 C23 1.499(9) .
C23 N1 1.498(10) 11
C24 C22 0.84(3) 6_655
C24 N4 1.508(10) 11
C24 N4 1.508(10) .
C24 C20 1.58(5) 6_655
N4 N5 1.209(10) .
N4 N5 1.66(7) 14_565
N4 N4 1.68(13) 14_565
N4 C22 1.68(6) 6_655
N4 N5 1.84(10) 11
N4 N4 1.86(4) 11
N5 N5 0.77(9) 14_565
N5 N5 1.0(2) 11
N5 N6 1.134(10) .
N5 N5 1.29(13) 5_565
N5 N4 1.66(7) 14_565
N5 N4 1.84(10) 11
N6 N5 1.134(10) 14_565
N6 N5 1.134(10) 11
N6 N5 1.134(10) 5_565
